data_4507691
loop_
_publ_author_name
'Villa, Eric M.'
'Alekseev, Evgeny V.'
'Depmeier, Wulf'
'Albrecht-Schmitt, Thomas E.'

_publ_section_title
;
 Syntheses, Structures, and Comparisons of Thallium Uranium Phosphites,
 Mixed Phosphate-Phosphites, and Phosphate
;
_journal_issue 4
_journal_name_full 'Crystal Growth &amp; Design'
_journal_page_first 1721
_journal_paper_doi 10.1021/cg400046a
_journal_volume 13
_journal_year 2013
_chemical_formula_moiety Tl2[(UO2)2(H2PO3)2(HPO3)2]
_chemical_formula_sum 'H4 O16 P4 Tl2 U2'
_chemical_formula_weight 1268.71
_chemical_melting_point ?
_chemical_name_common 'Thallium Uranyl(VI) Dihydrogenphosphite-Phosphite'
_chemical_name_systematic
; 
 ? 
;
_space_group_IT_number 2
_symmetry_cell_setting triclinic
_symmetry_space_group_name_Hall '-P 1'
_symmetry_space_group_name_H-M 'P -1'
_atom_sites_solution_hydrogens geom
_atom_sites_solution_primary direct
_atom_sites_solution_secondary difmap
_audit_creation_method SHELXL-97
_cell_angle_alpha 83.848(3)
_cell_angle_beta 79.249(3)
_cell_angle_gamma 74.623(3)
_cell_formula_units_Z 2
_cell_length_a 6.8795(3)
_cell_length_b 9.7980(4)
_cell_length_c 13.3598(6)
_cell_measurement_reflns_used 3828
_cell_measurement_temperature 100(2)
_cell_measurement_theta_max 27.51
_cell_measurement_theta_min 1.55
_cell_volume 851.46(7)
_computing_cell_refinement 'smart saint'
_computing_data_collection smart
_computing_data_reduction SAINT
_computing_molecular_graphics 'SHELXP-97 (Sheldrick, 1997)'
_computing_publication_material 'SHELXCIF-97 (Sheldrick, 2000)'
_computing_structure_refinement 'SHELXL-97 (Sheldrick, 2008)'
_computing_structure_solution 'SHELXS-97 (Sheldrick, 2008)'
_diffrn_ambient_temperature 100(2)
_diffrn_detector_area_resol_mean 0
_diffrn_measured_fraction_theta_full 0.978
_diffrn_measured_fraction_theta_max 0.978
_diffrn_measurement_device_type 'BRUKER apex II'
_diffrn_measurement_method '0.5 wide w/ exposures'
_diffrn_radiation_monochromator 'Quazar optics'
_diffrn_radiation_source 'Imus microfocused'
_diffrn_radiation_type MoK\a
_diffrn_radiation_wavelength 0.71073
_diffrn_reflns_av_R_equivalents 0.0638
_diffrn_reflns_av_sigmaI/netI 0.0735
_diffrn_reflns_limit_h_max 8
_diffrn_reflns_limit_h_min -8
_diffrn_reflns_limit_k_max 12
_diffrn_reflns_limit_k_min -12
_diffrn_reflns_limit_l_max 17
_diffrn_reflns_limit_l_min -17
_diffrn_reflns_number 9792
_diffrn_reflns_theta_full 27.51
_diffrn_reflns_theta_max 27.51
_diffrn_reflns_theta_min 1.55
_exptl_absorpt_coefficient_mu 38.278
_exptl_absorpt_correction_T_max 0.465
_exptl_absorpt_correction_T_min 0.330
_exptl_absorpt_correction_type numerical
_exptl_absorpt_process_details SHELTXPREP
_exptl_crystal_colour Yellow-Green
_exptl_crystal_density_diffrn 4.949
_exptl_crystal_density_meas ?
_exptl_crystal_density_method 'not measured'
_exptl_crystal_description Block
_exptl_crystal_F_000 1076
_exptl_crystal_size_max 0.030
_exptl_crystal_size_mid 0.028
_exptl_crystal_size_min 0.020
_refine_diff_density_max 2.817
_refine_diff_density_min -2.411
_refine_diff_density_rms 0.410
_refine_ls_extinction_method none
_refine_ls_goodness_of_fit_ref 1.009
_refine_ls_hydrogen_treatment mixed
_refine_ls_matrix_type full
_refine_ls_number_parameters 279
_refine_ls_number_reflns 3828
_refine_ls_number_restraints 0
_refine_ls_restrained_S_all 1.009
_refine_ls_R_factor_all 0.0784
_refine_ls_R_factor_gt 0.0501
_refine_ls_shift/su_max 0.000
_refine_ls_shift/su_mean 0.000
_refine_ls_structure_factor_coef Fsqd
_refine_ls_weighting_details 'calc w=1/[\s^2^(Fo^2^)+(0.0748P)^2^+0.0000P] where P=(Fo^2^+2Fc^2^)/3'
_refine_ls_weighting_scheme calc
_refine_ls_wR_factor_gt 0.1213
_refine_ls_wR_factor_ref 0.1353
_reflns_number_gt 2745
_reflns_number_total 3828
_reflns_threshold_expression >2sigma(I)
_cod_data_source_file cg400046a_si_002.cif
_cod_data_source_block Tl_U(VI)_H2PO3_HPO3
_cod_depositor_comments
;
The following automatic conversions were performed:

'_chemical_melting_point' value 'N/A' was changed to '?' - the value
is undefined or not given.

'_symmetry_cell_setting' value
'Triclinic' changed to 'triclinic' according to
/home/saulius/struct/CIF-dictionaries/cif_core.dic dictionary named
'cif_core.dic' version 2.4.2 from 2011-04-26.

Automatic conversion script
Id: cif_fix_values 1891 2012-01-12 08:04:46Z andrius 

The following automatic conversions were performed:

'_exptl_crystal_density_meas' value 'N/A' was changed to '?' - the
value is perceived as not measured.

Automatic conversion script
Id: cif_fix_values 3008 2015-01-20 13:52:24Z robertas 
;
_cod_original_cell_volume 851.46(6)
_cod_original_sg_symbol_H-M P-1
_cod_database_code 4507691

loop_
_symmetry_equiv_pos_as_xyz
'x, y, z'
'-x, -y, -z'

loop_
_atom_site_label
_atom_site_type_symbol
_atom_site_fract_x
_atom_site_fract_y
_atom_site_fract_z
_atom_site_U_iso_or_equiv
_atom_site_adp_type
_atom_site_occupancy
_atom_site_symmetry_multiplicity
_atom_site_calc_flag
_atom_site_refinement_flags
U1A U -1.21597(11) 0.68612(6) 0.66009(5) 0.02239(18) Uani 0.95 1 d P
U1B U -1.323(2) 0.6423(16) 0.6867(11) 0.032(3) Uani 0.05 1 d P
U2 U -0.62367(9) 0.21927(6) 0.82882(4) 0.02703(19) Uani 1 1 d .
Tl1A Tl -1.2643(15) 0.4460(14) 0.9075(8) 0.0403(15) Uani 0.32 1 d P
Tl1B Tl -1.3054(11) 0.4643(10) 0.9265(5) 0.0475(14) Uani 0.43 1 d P
Tl2A Tl -0.2731(9) 0.1989(11) 0.5522(6) 0.0523(18) Uani 0.55 1 d P
Tl2B Tl -0.2224(17) 0.172(2) 0.5694(10) 0.038(2) Uani 0.20 1 d P
Tl2C Tl -0.282(4) 0.2307(17) 0.5620(16) 0.046(4) Uani 0.15 1 d P
Tl3A Tl -1.0000 0.0000 1.0000 0.0587(12) Uani 0.41 2 d SP
Tl3B Tl -0.9287(12) -0.0137(9) 1.0386(6) 0.0461(17) Uani 0.15 1 d P
P1 P -1.6709(6) 0.9673(4) 0.6608(3) 0.0282(9) Uani 1 1 d .
H1 H -1.85(3) 0.959(18) 0.729(14) 0.034 Uiso 1 1 d .
P2 P -0.4185(8) -0.1480(4) 0.9014(3) 0.0339(10) Uani 1 1 d .
H2 H -0.23(3) -0.101(19) 0.874(15) 0.041 Uiso 1 1 d .
P3 P -0.8254(7) 0.5971(5) 0.8233(4) 0.0392(12) Uani 1 1 d .
H3 H -0.69(3) 0.65(2) 0.749(16) 0.047 Uiso 1 1 d .
P4A P -0.8309(13) 0.3881(8) 0.6081(6) 0.0325(15) Uani 0.65 1 d P
H4 H -1.01(3) 0.355(18) 0.658(15) 0.039 Uiso 1 1 d .
P4B P -0.7314(19) 0.4200(11) 0.5763(8) 0.016(2) Uani 0.35 1 d P
O1 O -0.4220(17) -0.2394(11) 0.8169(8) 0.029(2) Uani 1 1 d .
O2 O -1.5401(17) 0.8292(11) 0.6248(9) 0.029(2) Uani 1 1 d .
O3 O -1.5594(17) 1.0639(11) 0.6932(8) 0.029(2) Uani 1 1 d .
O4 O -0.774(2) 0.3047(12) 0.5190(9) 0.040(3) Uani 1 1 d .
O5 O -1.1143(18) 0.8370(12) 0.6391(9) 0.037(3) Uani 1 1 d .
O6 O -0.6682(19) 0.3547(12) 0.6756(8) 0.033(3) Uani 1 1 d .
O7 O -0.3606(19) 0.2145(13) 0.7989(10) 0.040(3) Uani 1 1 d .
O8 O -0.8965(18) 0.5505(12) 0.5840(9) 0.038(3) Uani 1 1 d .
O9 O -0.887(2) 0.2218(15) 0.8558(10) 0.046(3) Uani 1 1 d .
O10 O -1.0207(18) 0.5971(14) 0.7931(10) 0.042(3) Uani 1 1 d .
O11 O -0.711(2) 0.4608(12) 0.8686(10) 0.038(3) Uani 1 1 d .
O12 O -1.795(2) 1.0454(13) 0.5764(10) 0.044(3) Uani 1 1 d .
O13 O -0.583(2) -0.0101(13) 0.9035(10) 0.045(3) Uani 1 1 d .
O14 O -1.310(2) 0.5333(13) 0.6790(10) 0.040(3) Uani 1 1 d .
O15 O -0.398(2) -0.2351(16) 0.9983(12) 0.058(4) Uiso 1 1 d .
O16 O -0.858(4) 0.713(3) 0.901(2) 0.113(7) Uiso 1 1 d .

loop_
_atom_site_aniso_label
_atom_site_aniso_U_11
_atom_site_aniso_U_22
_atom_site_aniso_U_33
_atom_site_aniso_U_23
_atom_site_aniso_U_13
_atom_site_aniso_U_12
U1A 0.0323(4) 0.0192(3) 0.0157(3) -0.0016(2) -0.0085(2) -0.0033(3)
U1B 0.037(7) 0.032(7) 0.027(7) -0.017(6) -0.009(6) -0.002(6)
U2 0.0420(4) 0.0210(3) 0.0182(3) 0.0012(2) -0.0117(2) -0.0045(2)
Tl1A 0.034(2) 0.051(3) 0.033(3) -0.001(2) 0.0039(15) -0.0118(17)
Tl1B 0.064(4) 0.050(3) 0.039(3) 0.009(2) -0.027(3) -0.024(3)
Tl2A 0.036(4) 0.098(5) 0.033(2) -0.021(2) -0.0017(18) -0.031(3)
Tl2B 0.016(3) 0.063(6) 0.039(4) -0.015(3) -0.012(2) -0.004(3)
Tl2C 0.057(8) 0.035(4) 0.025(6) -0.001(5) 0.012(5) 0.014(5)
Tl3A 0.056(3) 0.079(3) 0.054(3) 0.018(2) -0.0083(19) -0.047(3)
Tl3B 0.044(5) 0.047(3) 0.044(5) 0.011(3) 0.005(3) -0.020(3)
P1 0.035(2) 0.026(2) 0.025(2) 0.0020(17) -0.0094(17) -0.0068(17)
P2 0.054(3) 0.022(2) 0.024(2) -0.0056(17) -0.0205(19) 0.0038(19)
P3 0.041(3) 0.023(2) 0.057(3) 0.000(2) -0.030(2) -0.0002(19)
P4A 0.048(5) 0.025(4) 0.024(4) -0.003(3) -0.015(3) -0.002(3)
P4B 0.030(6) 0.011(5) 0.009(5) 0.000(4) -0.008(4) -0.006(5)
O1 0.043(6) 0.025(6) 0.019(6) -0.002(4) -0.009(5) -0.005(5)
O2 0.041(6) 0.021(5) 0.028(6) -0.001(5) -0.017(5) -0.005(5)
O3 0.045(7) 0.024(5) 0.017(6) -0.002(4) -0.009(5) -0.007(5)
O4 0.062(8) 0.033(6) 0.021(6) 0.004(5) -0.015(5) 0.000(6)
O5 0.039(7) 0.036(7) 0.035(7) 0.000(5) 0.002(5) -0.013(5)
O6 0.056(7) 0.023(5) 0.018(6) -0.002(5) -0.012(5) 0.000(5)
O7 0.051(7) 0.037(7) 0.037(7) -0.007(6) -0.017(6) -0.013(6)
O8 0.044(7) 0.035(7) 0.028(7) -0.005(5) -0.008(5) 0.005(5)
O9 0.052(8) 0.053(8) 0.035(8) -0.002(6) -0.009(6) -0.016(6)
O10 0.033(6) 0.055(8) 0.031(7) -0.006(6) -0.007(5) 0.005(6)
O11 0.057(8) 0.027(6) 0.031(7) 0.000(5) -0.021(6) -0.003(5)
O12 0.056(8) 0.041(7) 0.047(8) 0.016(6) -0.040(6) -0.017(6)
O13 0.058(8) 0.032(7) 0.039(8) 0.006(6) -0.014(6) 0.000(6)
O14 0.058(8) 0.031(7) 0.034(7) 0.009(6) -0.014(6) -0.017(6)

loop_
_atom_type_symbol
_atom_type_description
_atom_type_scat_dispersion_real
_atom_type_scat_dispersion_imag
_atom_type_scat_source
O O 0.0106 0.0060 'International Tables Vol C Tables 4.2.6.8 and 6.1.1.4'
H H 0.0000 0.0000 'International Tables Vol C Tables 4.2.6.8 and 6.1.1.4'
P P 0.1023 0.0942 'International Tables Vol C Tables 4.2.6.8 and 6.1.1.4'
Tl Tl -2.8358 9.6688 'International Tables Vol C Tables 4.2.6.8 and 6.1.1.4'
U U -9.6767 9.6646 'International Tables Vol C Tables 4.2.6.8 and 6.1.1.4'

loop_
_geom_angle_atom_site_label_1
_geom_angle_atom_site_label_2
_geom_angle_atom_site_label_3
_geom_angle
_geom_angle_site_symmetry_1
_geom_angle_site_symmetry_3
U1B U1A O14 30.6(9) . .
U1B U1A O5 151.1(9) . .
O14 U1A O5 178.3(6) . .
U1B U1A O8 120.2(8) . .
O14 U1A O8 89.7(5) . .
O5 U1A O8 88.6(5) . .
U1B U1A O1 62.1(8) . 1_465
O14 U1A O1 87.9(5) . 1_465
O5 U1A O1 93.6(5) . 1_465
O8 U1A O1 144.6(4) . 1_465
U1B U1A O10 95.9(9) . .
O14 U1A O10 89.4(5) . .
O5 U1A O10 90.2(5) . .
O8 U1A O10 73.0(4) . .
O1 U1A O10 71.7(4) 1_465 .
U1B U1A O4 100.6(9) . 2_366
O14 U1A O4 90.2(5) . 2_366
O5 U1A O4 89.2(5) . 2_366
O8 U1A O4 73.5(4) . 2_366
O1 U1A O4 141.8(4) 1_465 2_366
O10 U1A O4 146.4(4) . 2_366
U1B U1A O2 68.2(9) . .
O14 U1A O2 90.9(5) . .
O5 U1A O2 90.4(5) . .
O8 U1A O2 143.5(4) . .
O1 U1A O2 71.8(4) 1_465 .
O10 U1A O2 143.5(4) . .
O4 U1A O2 70.1(4) 2_366 .
U1B U1A Tl1A 52.6(8) . .
O14 U1A Tl1A 52.9(5) . .
O5 U1A Tl1A 127.5(5) . .
O8 U1A Tl1A 96.4(3) . .
O1 U1A Tl1A 55.1(3) 1_465 .
O10 U1A Tl1A 43.3(4) . .
O4 U1A Tl1A 142.3(4) 2_366 .
O2 U1A Tl1A 112.7(3) . .
U1A U1B O14 122.7(15) . .
U1A U1B O1 94.5(10) . 1_465
O14 U1B O1 129.8(14) . 1_465
U1A U1B O2 88.7(10) . .
O14 U1B O2 127.6(12) . .
O1 U1B O2 80.5(6) 1_465 .
U1A U1B O5 18.9(6) . .
O14 U1B O5 141.6(13) . .
O1 U1B O5 79.1(6) 1_465 .
O2 U1B O5 75.4(6) . .
U1A U1B O10 63.4(8) . .
O14 U1B O10 95.5(11) . .
O1 U1B O10 70.6(6) 1_465 .
O2 U1B O10 136.9(8) . .
O5 U1B O10 68.5(6) . .
U1A U1B O4 59.6(8) . 2_366
O14 U1B O4 92.7(11) . 2_366
O1 U1B O4 137.1(8) 1_465 2_366
O2 U1B O4 66.5(5) . 2_366
O5 U1B O4 66.9(6) . 2_366
O10 U1B O4 116.4(7) . 2_366
U1A U1B O8 43.7(7) . .
O14 U1B O8 79.1(11) . .
O1 U1B O8 125.5(7) 1_465 .
O2 U1B O8 121.0(8) . .
O5 U1B O8 62.6(5) . .
O10 U1B O8 60.2(5) . .
O4 U1B O8 60.0(5) 2_366 .
U1A U1B Tl1A 114.6(9) . .
O14 U1B Tl1A 67.9(10) . .
O1 U1B Tl1A 66.2(5) 1_465 .
O2 U1B Tl1A 139.8(7) . .
O5 U1B Tl1A 116.9(6) . .
O10 U1B Tl1A 51.3(4) . .
O4 U1B Tl1A 153.3(6) 2_366 .
O8 U1B Tl1A 97.1(4) . .
U1A U1B Tl1B 116.9(9) . .
O14 U1B Tl1B 71.6(10) . .
O1 U1B Tl1B 61.2(5) 1_465 .
O2 U1B Tl1B 134.1(6) . .
O5 U1B Tl1B 117.1(5) . .
O10 U1B Tl1B 53.8(4) . .
O4 U1B Tl1B 159.0(6) 2_366 .
O8 U1B Tl1B 102.4(4) . .
Tl1A U1B Tl1B 5.8(2) . .
O7 U2 O9 178.5(6) . .
O7 U2 O13 96.4(5) . .
O9 U2 O13 83.4(6) . .
O7 U2 O6 88.3(5) . .
O9 U2 O6 91.0(5) . .
O13 U2 O6 143.2(5) . .
O7 U2 O15 87.8(5) . 2_457
O9 U2 O15 93.6(6) . 2_457
O13 U2 O15 73.9(5) . 2_457
O6 U2 O15 143.0(5) . 2_457
O7 U2 O11 92.1(5) . .
O9 U2 O11 89.0(5) . .
O13 U2 O11 142.5(5) . .
O6 U2 O11 73.4(4) . .
O15 U2 O11 70.0(5) 2_457 .
O7 U2 O3 86.1(5) . 1_645
O9 U2 O3 92.4(5) . 1_645
O13 U2 O3 73.1(4) . 1_645
O6 U2 O3 70.8(4) . 1_645
O15 U2 O3 145.4(4) 2_457 1_645
O11 U2 O3 144.2(4) . 1_645
O7 U2 Tl2C 51.1(6) . .
O9 U2 Tl2C 127.6(6) . .
O13 U2 Tl2C 112.2(4) . .
O6 U2 Tl2C 46.1(5) . .
O15 U2 Tl2C 138.3(5) 2_457 .
O11 U2 Tl2C 101.5(4) . .
O3 U2 Tl2C 51.0(4) 1_645 .
O10 Tl1A Tl1B 132.9(4) . 2_267
O10 Tl1A U1B 50.3(4) . .
Tl1B Tl1A U1B 108.9(3) 2_267 .
O10 Tl1A Tl1A 131.5(7) . 2_267
Tl1B Tl1A Tl1A 1.6(4) 2_267 2_267
U1B Tl1A Tl1A 108.6(5) . 2_267
O10 Tl1A U1A 37.5(3) . .
Tl1B Tl1A U1A 116.90(19) 2_267 .
U1B Tl1A U1A 12.8(3) . .
Tl1A Tl1A U1A 116.3(5) 2_267 .
Tl1B Tl1B Tl1A 2.0(4) 2_267 2_267
Tl1B Tl1B U1B 114.7(4) 2_267 .
Tl1A Tl1B U1B 114.4(3) 2_267 .
Tl2B Tl2C P4B 149(3) . .
Tl2B Tl2C U2 94.6(19) . .
P4B Tl2C U2 64.6(4) . .
Tl3B Tl3A Tl3B 180.0(10) . 2_357
Tl3A Tl3B Tl3B 0.0(6) . 2_357
Tl3A Tl3B O13 96.8(7) . .
Tl3B Tl3B O13 96.8(7) 2_357 .
O2 P1 O3 115.3(7) . .
O2 P1 O12 109.3(7) . .
O3 P1 O12 109.6(6) . .
O15 P2 O13 118.2(8) . .
O15 P2 O1 110.4(8) . .
O13 P2 O1 112.5(7) . .
O10 P3 O11 116.4(8) . .
O10 P3 O16 110.5(11) . .
O11 P3 O16 107.6(11) . .
P4B P4A O4 79.9(11) . .
P4B P4A O6 72.6(10) . .
O4 P4A O6 113.3(8) . .
P4B P4A O8 68.3(10) . .
O4 P4A O8 114.4(8) . .
O6 P4A O8 109.5(8) . .
P4A P4B O8 79.1(11) . .
P4A P4B O6 74.6(10) . .
O8 P4B O6 115.1(10) . .
P4A P4B O4 67.3(10) . .
O8 P4B O4 113.6(10) . .
O6 P4B O4 108.8(9) . .
P4A P4B Tl2C 120.3(10) . .
O8 P4B Tl2C 157.2(9) . .
O6 P4B Tl2C 64.3(7) . .
O4 P4B Tl2C 86.6(7) . .
P2 O1 U1B 160.0(9) . 1_645
P2 O1 U1A 137.5(7) . 1_645
U1B O1 U1A 23.4(5) 1_645 1_645
P1 O2 U1B 137.3(8) . .
P1 O2 U1A 132.9(7) . .
U1B O2 U1A 23.1(5) . .
P1 O3 U2 135.3(7) . 1_465
P4A O4 P4B 32.7(5) . .
P4A O4 U1A 144.0(7) . 2_366
P4B O4 U1A 126.1(8) . 2_366
P4A O4 U1B 135.9(8) . 2_366
P4B O4 U1B 109.7(8) . 2_366
U1A O4 U1B 19.8(3) 2_366 2_366
U1A O5 U1B 9.9(3) . .
P4B O6 P4A 32.8(5) . .
P4B O6 U2 166.1(9) . .
P4A O6 U2 134.4(8) . .
P4B O8 P4A 32.6(5) . .
P4B O8 U1A 152.2(9) . .
P4A O8 U1A 120.8(8) . .
P4B O8 U1B 138.0(9) . .
P4A O8 U1B 105.7(8) . .
U1A O8 U1B 16.1(3) . .
P3 O10 U1A 140.9(8) . .
P3 O10 U1B 161.5(9) . .
U1A O10 U1B 20.7(4) . .
P3 O10 Tl1A 119.9(7) . .
U1A O10 Tl1A 99.2(5) . .
U1B O10 Tl1A 78.5(6) . .
P3 O11 U2 135.5(7) . .
P2 O13 U2 138.2(8) . .
P2 O13 Tl3B 114.8(7) . .
U2 O13 Tl3B 107.0(5) . .
U1B O14 U1A 26.8(9) . .
P2 O15 U2 142.0(9) . 2_457

loop_
_geom_bond_atom_site_label_1
_geom_bond_atom_site_label_2
_geom_bond_distance
_geom_bond_site_symmetry_2
U1A U1B 0.942(18) .
U1A O14 1.760(12) .
U1A O5 1.772(12) .
U1A O8 2.353(12) .
U1A O1 2.367(11) 1_465
U1A O10 2.380(12) .
U1A O4 2.397(12) 2_366
U1A O2 2.398(11) .
U1A Tl1A 3.861(12) .
U1B O14 1.063(18) .
U1B O1 2.098(17) 1_465
U1B O2 2.227(17) .
U1B O5 2.64(2) .
U1B O10 2.648(18) .
U1B O4 2.732(19) 2_366
U1B O8 2.942(19) .
U1B Tl1A 3.373(19) .
U1B Tl1B 3.486(17) .
U2 O7 1.768(13) .
U2 O9 1.771(13) .
U2 O13 2.327(12) .
U2 O6 2.341(11) .
U2 O15 2.366(17) 2_457
U2 O11 2.375(12) .
U2 O3 2.394(11) 1_645
U2 Tl2C 3.894(18) .
Tl1A O10 2.685(18) .
Tl1A Tl1B 3.323(5) 2_267
Tl1A Tl1A 3.674(14) 2_267
Tl1B Tl1B 2.976(12) 2_267
Tl1B Tl1A 3.323(5) 2_267
Tl2B Tl2C 0.62(2) .
Tl2C P4B 3.14(3) .
Tl3A Tl3B 0.754(7) .
Tl3A Tl3B 0.754(7) 2_357
Tl3B Tl3B 1.508(15) 2_357
Tl3B O13 2.711(16) .
P1 O2 1.485(12) .
P1 O3 1.506(12) .
P1 O12 1.553(12) .
P2 O15 1.481(16) .
P2 O13 1.513(13) .
P2 O1 1.522(12) .
P3 O10 1.473(13) .
P3 O11 1.487(12) .
P3 O16 1.56(3) .
P4A P4B 0.850(11) .
P4A O4 1.450(14) .
P4A O6 1.514(14) .
P4A O8 1.550(14) .
P4B O8 1.466(15) .
P4B O6 1.498(14) .
P4B O4 1.548(17) .
O1 U1B 2.098(17) 1_645
O1 U1A 2.367(11) 1_645
O3 U2 2.394(11) 1_465
O4 U1A 2.397(12) 2_366
O4 U1B 2.732(19) 2_366
O15 U2 2.366(17) 2_457
